data_4036720
loop_
_publ_author_name
'List, Manuela'
'Puchinger, Helmut'
'Gabriel, Herbert'
'Monkowius, Uwe'
'Schwarzinger, Clemens'

_publ_section_title
;
 N-Methylmelamines: Synthesis, Characterization, and Physical Properties.
;
_journal_issue 10
_journal_name_full 'The Journal of organic chemistry'
_journal_page_first 4066
_journal_page_last 4075
_journal_paper_doi 10.1021/acs.joc.6b00355
_journal_volume 81
_journal_year 2016
_chemical_formula_sum 'C5 H10 N6'
_chemical_formula_weight 154.19
_space_group_crystal_system tetragonal
_space_group_IT_number 96
_space_group_name_Hall 'P 4nw 2abw'
_space_group_name_H-M_alt 'P 43 21 2'
_atom_sites_solution_hydrogens geom
_atom_sites_solution_primary direct
_atom_sites_solution_secondary difmap
_cell_angle_alpha 90
_cell_angle_beta 90
_cell_angle_gamma 90
_cell_formula_units_Z 4
_cell_length_a 7.3976(10)
_cell_length_b 7.3976(10)
_cell_length_c 13.714(2)
_cell_measurement_temperature 230.(2)
_cell_volume 750.49(18)
_computing_cell_refinement 'SAINT V7.66A (Bruker AXS, 2009)'
_computing_data_reduction 'SAINT V7.66A (Bruker AXS, 2009)'
_computing_structure_refinement 'SHELXL-97 (Sheldrick, 2008)'
_computing_structure_solution 'SHELXS-97 (Sheldrick, 2008)'
_diffrn_ambient_temperature 230.(2)
_diffrn_measured_fraction_theta_full 1.000
_diffrn_measured_fraction_theta_max 1.000
_diffrn_measurement_device_type 'SMART X2S'
_diffrn_measurement_method omega-scan
_diffrn_radiation_monochromator 'doubly curved silicon crystal'
_diffrn_radiation_source 'sealed MicroFocus tube'
_diffrn_radiation_type 'Mo K\a'
_diffrn_radiation_wavelength 0.71073
_diffrn_reflns_av_R_equivalents 0.0510
_diffrn_reflns_av_sigmaI/netI 0.0239
_diffrn_reflns_limit_h_max 8
_diffrn_reflns_limit_h_min -6
_diffrn_reflns_limit_k_max 8
_diffrn_reflns_limit_k_min -8
_diffrn_reflns_limit_l_max 15
_diffrn_reflns_limit_l_min -16
_diffrn_reflns_number 4497
_diffrn_reflns_theta_full 25.04
_diffrn_reflns_theta_max 25.04
_diffrn_reflns_theta_min 3.13
_exptl_absorpt_coefficient_mu 0.097
_exptl_absorpt_correction_T_max 0.98
_exptl_absorpt_correction_T_min 0.94
_exptl_absorpt_correction_type multi-scan
_exptl_absorpt_process_details
;
;
_exptl_crystal_colour colorless
_exptl_crystal_density_diffrn 1.365
_exptl_crystal_density_method 'not measured'
_exptl_crystal_description parallelepiped
_exptl_crystal_F_000 328
_exptl_crystal_size_max 0.610
_exptl_crystal_size_mid 0.440
_exptl_crystal_size_min 0.230
_refine_diff_density_max 0.120
_refine_diff_density_min -0.152
_refine_ls_abs_structure_details 'Flack H D (1983), Acta Cryst. A39, 876-881'
_refine_ls_abs_structure_Flack 0.(10)
_refine_ls_extinction_coef 0.032(9)
_refine_ls_extinction_method SHELXL
_refine_ls_goodness_of_fit_ref 1.116
_refine_ls_hydrogen_treatment constr
_refine_ls_matrix_type full
_refine_ls_number_parameters 54
_refine_ls_number_reflns 437
_refine_ls_number_restraints 0
_refine_ls_restrained_S_all 1.116
_refine_ls_R_factor_all 0.0322
_refine_ls_R_factor_gt 0.0294
_refine_ls_shift/su_max 0.000
_refine_ls_shift/su_mean 0.000
_refine_ls_structure_factor_coef Fsqd
_refine_ls_weighting_details 'calc w=1/[\s^2^(Fo^2^)+(0.0482P)^2^+0.1301P] where P=(Fo^2^+2Fc^2^)/3'
_refine_ls_weighting_scheme calc
_refine_ls_wR_factor_gt 0.0821
_refine_ls_wR_factor_ref 0.0840
_reflns_number_gt 407
_reflns_number_total 437
_reflns_threshold_expression >2sigma(I)
_cod_data_source_file jo6b00355_si_003.cif
_cod_data_source_block I
_cod_database_code 4036720

loop_
_space_group_symop_operation_xyz
'x, y, z'
'-y+1/2, x+1/2, z+3/4'
'y+1/2, -x+1/2, z+1/4'
'x+1/2, -y+1/2, -z+1/4'
'-x+1/2, y+1/2, -z+3/4'
'-x, -y, z+1/2'
'y, x, -z'
'-y, -x, -z+1/2'

loop_
_atom_site_type_symbol
_atom_site_label
_atom_site_fract_x
_atom_site_fract_y
_atom_site_fract_z
_atom_site_U_iso_or_equiv
_atom_site_adp_type
_atom_site_calc_flag
_atom_site_refinement_flags
_atom_site_occupancy
N N4 0.2161(2) 0.4987(2) 0.87284(13) 0.0336(5) Uani d . 1
H H4A 0.1373 0.4115 0.8705 0.04 Uiso calc R 1
H H4B 0.2088 0.5885 0.8321 0.04 Uiso calc R 1
N N1 0.4665(2) 0.6333(2) 0.93975(10) 0.0226(4) Uani d . 1
N N3 0.7372(2) 0.7372(2) 1.0 0.0263(6) Uani d S 1
N N2 0.3517(2) 0.3517(2) 1.0 0.0249(6) Uani d S 1
C C2 0.3488(2) 0.4946(2) 0.93934(11) 0.0233(5) Uani d . 1
C C1 0.6088(2) 0.6088(2) 1.0 0.0203(6) Uani d S 1
C C3 0.7231(3) 0.8942(3) 0.93786(15) 0.0433(6) Uani d . 1
H H3A 0.6913 0.8566 0.8723 0.065 Uiso calc R 1
H H3B 0.8381 0.9572 0.9366 0.065 Uiso calc R 1
H H3C 0.6303 0.9744 0.963 0.065 Uiso calc R 1

loop_
_atom_site_aniso_label
_atom_site_aniso_U_11
_atom_site_aniso_U_22
_atom_site_aniso_U_33
_atom_site_aniso_U_12
_atom_site_aniso_U_13
_atom_site_aniso_U_23
N4 0.0318(11) 0.0303(9) 0.0388(8) -0.0086(8) -0.0149(8) 0.0115(8)
N1 0.0226(8) 0.0229(8) 0.0224(7) -0.0006(7) -0.0012(6) 0.0022(6)
N3 0.0259(8) 0.0259(8) 0.0271(11) -0.0044(11) -0.0044(7) 0.0044(7)
N2 0.0250(8) 0.0250(8) 0.0249(10) -0.0046(10) -0.0028(7) 0.0028(7)
C2 0.0217(9) 0.0250(10) 0.0232(8) 0.0013(8) 0.0000(7) -0.0015(8)
C1 0.0213(8) 0.0213(8) 0.0182(10) 0.0022(11) 0.0024(7) -0.0024(7)
C3 0.0380(12) 0.0423(13) 0.0495(12) -0.0173(11) -0.0096(11) 0.0203(11)

loop_
_atom_type_symbol
_atom_type_description
_atom_type_scat_dispersion_real
_atom_type_scat_dispersion_imag
_atom_type_scat_source
C C 0.0033 0.0000 'International Tables Vol C Tables 4.2.6.8 and 6.1.1.4'
H H 0.0000 0.0000 'International Tables Vol C Tables 4.2.6.8 and 6.1.1.4'
N N 0.0061 0.0000 'International Tables Vol C Tables 4.2.6.8 and 6.1.1.4'

loop_
_geom_angle_atom_site_label_1
_geom_angle_atom_site_label_2
_geom_angle_atom_site_label_3
_geom_angle_site_symmetry_1
_geom_angle_site_symmetry_3
_geom_angle
C2 N4 H4A . . 120.0
C2 N4 H4B . . 120.0
H4A N4 H4B . . 120.0
C2 N1 C1 . . 113.90(16)
C1 N3 C3 . 7_557 121.16(11)
C1 N3 C3 . . 121.16(11)
C3 N3 C3 7_557 . 117.7(2)
C2 N2 C2 7_557 . 114.0(2)
N4 C2 N2 . . 116.74(16)
N4 C2 N1 . . 117.38(16)
N2 C2 N1 . . 125.87(16)
N3 C1 N1 . . 117.16(11)
N3 C1 N1 . 7_557 117.17(11)
N1 C1 N1 . 7_557 125.7(2)
N3 C3 H3A . . 109.5
N3 C3 H3B . . 109.5
H3A C3 H3B . . 109.5
N3 C3 H3C . . 109.5
H3A C3 H3C . . 109.5
H3B C3 H3C . . 109.5

loop_
_geom_bond_atom_site_label_1
_geom_bond_atom_site_label_2
_geom_bond_site_symmetry_2
_geom_bond_distance
N4 C2 . 1.340(2)
N4 H4A . 0.87
N4 H4B . 0.87
N1 C2 . 1.345(2)
N1 C1 . 1.3503(17)
N3 C1 . 1.343(3)
N3 C3 7_557 1.445(2)
N3 C3 . 1.445(2)
N2 C2 7_557 1.345(2)
N2 C2 . 1.345(2)
C1 N1 7_557 1.3503(17)
C3 H3A . 0.97
C3 H3B . 0.97
C3 H3C . 0.97
